data_8103170
loop_
_publ_author_name
'Kwang Ha'

_publ_section_title
;
 Crystal structure of (acridine)dichloro(dimethyl
 sulfoxide-?S)-palladium(II) --- dimethyl sulfoxide (1:2),
 PdCl2(C13H9N)(C2H6SO) &#x00B7; 2C2H6SO
;
_journal_issue 3
_journal_name_full 'Zeitschrift f\"ur Kristallographie - New Crystal Structures'
_journal_page_first 323
_journal_volume 226
_journal_year 2011
_chemical_formula_moiety 'C15 H15 Cl2 N O Pd S, 2(C2 H6 O S)'
_chemical_formula_sum 'C19 H27 Cl2 N O3 Pd S3'
_chemical_formula_weight 590.90
_chemical_name_systematic
; 
(Acridine)dichloro(dimethyl sulfoxide-\k<i>S</i>)palladium(II) - 
dimethyl sulfoxide (1:2)
;
_space_group_IT_number 2
_symmetry_cell_setting triclinic
_symmetry_space_group_name_Hall '-P 1'
_symmetry_space_group_name_H-M 'P -1'
_atom_sites_solution_hydrogens geom
_atom_sites_solution_primary direct
_atom_sites_solution_secondary difmap
_audit_creation_method SHELXL-97
_cell_angle_alpha 101.015(1)
_cell_angle_beta 111.510(1)
_cell_angle_gamma 93.545(1)
_cell_formula_units_Z 2
_cell_length_a 9.6245(6)
_cell_length_b 10.9445(6)
_cell_length_c 12.7679(7)
_cell_measurement_reflns_used 2678
_cell_measurement_temperature 200(2)
_cell_measurement_theta_max 25.82
_cell_measurement_theta_min 2.28
_cell_volume 1215.32(12)
_computing_cell_refinement 'SAINT (Bruker, 2000)'
_computing_data_collection 'SMART (Bruker, 2000)'
_computing_data_reduction 'SAINT (Bruker, 2000)'
_computing_molecular_graphics 'ORTEP-III (Farrugia, 1997)'
_computing_publication_material SHELXL97
_computing_structure_refinement 'SHELXL-97 (Sheldrick, 1997)'
_computing_structure_solution 'SHELXS-97 (Sheldrick, 1997)'
_diffrn_ambient_temperature 200(2)
_diffrn_measured_fraction_theta_full 0.984
_diffrn_measured_fraction_theta_max 0.984
_diffrn_measurement_device_type 'Bruker SMART 1000 CCD'
_diffrn_measurement_method '\f and \w scans'
_diffrn_radiation_monochromator graphite
_diffrn_radiation_source 'fine-focus sealed tube'
_diffrn_radiation_type MoK\a
_diffrn_radiation_wavelength 0.71073
_diffrn_reflns_av_R_equivalents 0.0368
_diffrn_reflns_av_sigmaI/netI 0.0723
_diffrn_reflns_limit_h_max 11
_diffrn_reflns_limit_h_min -11
_diffrn_reflns_limit_k_max 13
_diffrn_reflns_limit_k_min -12
_diffrn_reflns_limit_l_max 15
_diffrn_reflns_limit_l_min -14
_diffrn_reflns_number 7673
_diffrn_reflns_theta_full 25.98
_diffrn_reflns_theta_max 25.98
_diffrn_reflns_theta_min 1.76
_diffrn_standards_decay_% 0
_diffrn_standards_interval_count 0
_diffrn_standards_interval_time 0
_diffrn_standards_number 0
_exptl_absorpt_coefficient_mu 1.261
_exptl_absorpt_correction_T_max 1.000
_exptl_absorpt_correction_T_min 0.822
_exptl_absorpt_correction_type multi-scan
_exptl_absorpt_process_details SADABS
_exptl_crystal_colour yellow
_exptl_crystal_density_diffrn 1.615
_exptl_crystal_density_method 'not measured'
_exptl_crystal_description block
_exptl_crystal_F_000 600
_exptl_crystal_size_max 0.24
_exptl_crystal_size_mid 0.12
_exptl_crystal_size_min 0.06
_refine_diff_density_max 0.872
_refine_diff_density_min -0.828
_refine_diff_density_rms 0.139
_refine_ls_extinction_method none
_refine_ls_goodness_of_fit_ref 1.078
_refine_ls_hydrogen_treatment constr
_refine_ls_matrix_type full
_refine_ls_number_parameters 268
_refine_ls_number_reflns 4694
_refine_ls_number_restraints 0
_refine_ls_restrained_S_all 1.078
_refine_ls_R_factor_all 0.0747
_refine_ls_R_factor_gt 0.0460
_refine_ls_shift/su_max 0.000
_refine_ls_shift/su_mean 0.000
_refine_ls_structure_factor_coef Fsqd
_refine_ls_weighting_details 'calc w=1/[\s^2^(Fo^2^)+(0.0195P)^2^+2.9712P] where P=(Fo^2^+2Fc^2^)/3'
_refine_ls_weighting_scheme calc
_refine_ls_wR_factor_gt 0.0821
_refine_ls_wR_factor_ref 0.1066
_reflns_number_gt 3402
_reflns_number_total 4694
_reflns_threshold_expression >2sigma(I)
_cod_data_source_file 1267-3440.cff
_cod_data_source_block (acr)pdcl(dmso)
_cod_depositor_comments
;
The following automatic conversions were performed:

'_symmetry_cell_setting' value 'Triclinic' changed to 'triclinic'
according to /home/saulius/struct/CIF-dictionaries/cif_core.dic
dictionary named 'cif_core.dic' version 2.4.1 from
2010-06-29.

'_exptl_absorpt_correction_type' value 'Multi-scan'
changed to 'multi-scan' according to
/home/saulius/struct/CIF-dictionaries/cif_core.dic dictionary named
'cif_core.dic' version 2.4.1 from 2010-06-29.

Automatic conversion script
Id: cif_fix_values 1715 2011-07-08 13:25:40Z adriana 
;
_cod_original_cell_volume 1215.31(12)
_cod_database_code 8103170

loop_
_symmetry_equiv_pos_as_xyz
'x, y, z'
'-x, -y, -z'

loop_
_atom_site_label
_atom_site_type_symbol
_atom_site_fract_x
_atom_site_fract_y
_atom_site_fract_z
_atom_site_U_iso_or_equiv
_atom_site_adp_type
_atom_site_occupancy
_atom_site_symmetry_multiplicity
_atom_site_calc_flag
_atom_site_refinement_flags
Pd1 Pd 0.08368(5) 0.22413(4) 0.27753(4) 0.02545(13) Uani 1 1 d .
Cl1 Cl -0.03554(17) 0.27007(13) 0.10077(12) 0.0359(4) Uani 1 1 d .
Cl2 Cl 0.19959(18) 0.18968(14) 0.45946(13) 0.0431(4) Uani 1 1 d .
S1 S -0.08908(15) 0.05164(12) 0.22235(12) 0.0254(3) Uani 1 1 d .
O1 O -0.2373(4) 0.0796(3) 0.2205(4) 0.0417(11) Uani 1 1 d .
N1 N 0.2408(5) 0.3849(4) 0.3231(4) 0.0218(10) Uani 1 1 d .
C1 C 0.2172(6) 0.4975(5) 0.3739(5) 0.0300(13) Uani 1 1 d .
C2 C 0.0823(7) 0.5116(5) 0.3917(5) 0.0340(14) Uani 1 1 d .
H2 H 0.0067 0.4407 0.3680 0.041 Uiso 1 1 calc R
C3 C 0.0590(8) 0.6254(5) 0.4424(5) 0.0409(16) Uani 1 1 d .
H3 H -0.0336 0.6336 0.4519 0.049 Uiso 1 1 calc R
C4 C 0.1719(9) 0.7319(6) 0.4812(5) 0.0484(19) Uani 1 1 d .
H4 H 0.1565 0.8100 0.5198 0.058 Uiso 1 1 calc R
C5 C 0.3006(8) 0.7225(5) 0.4635(5) 0.0428(16) Uani 1 1 d .
H5 H 0.3744 0.7949 0.4883 0.051 Uiso 1 1 calc R
C6 C 0.3287(6) 0.6055(5) 0.4080(5) 0.0292(13) Uani 1 1 d .
C7 C 0.4572(7) 0.5932(5) 0.3855(5) 0.0355(15) Uani 1 1 d .
H7 H 0.5326 0.6643 0.4087 0.043 Uiso 1 1 calc R
C8 C 0.4781(6) 0.4790(5) 0.3297(5) 0.0299(13) Uani 1 1 d .
C9 C 0.6063(7) 0.4625(6) 0.2999(6) 0.0413(16) Uani 1 1 d .
H9 H 0.6816 0.5325 0.3191 0.050 Uiso 1 1 calc R
C10 C 0.6223(7) 0.3495(6) 0.2453(6) 0.0453(17) Uani 1 1 d .
H10 H 0.7087 0.3399 0.2270 0.054 Uiso 1 1 calc R
C11 C 0.5087(7) 0.2443(6) 0.2151(6) 0.0444(16) Uani 1 1 d .
H11 H 0.5189 0.1651 0.1749 0.053 Uiso 1 1 calc R
C12 C 0.3866(6) 0.2559(5) 0.2431(5) 0.0370(15) Uani 1 1 d .
H12 H 0.3143 0.1838 0.2246 0.044 Uiso 1 1 calc R
C13 C 0.3650(6) 0.3718(5) 0.2987(5) 0.0280(13) Uani 1 1 d .
C14 C -0.1111(7) -0.0401(5) 0.0860(5) 0.0349(14) Uani 1 1 d .
H14A H -0.1824 -0.1167 0.0668 0.052 Uiso 1 1 calc R
H14B H -0.0132 -0.0629 0.0886 0.052 Uiso 1 1 calc R
H14C H -0.1499 0.0084 0.0270 0.052 Uiso 1 1 calc R
C15 C -0.0286(8) -0.0579(5) 0.3081(5) 0.0410(16) Uani 1 1 d .
H15A H -0.0135 -0.0200 0.3882 0.062 Uiso 1 1 calc R
H15B H 0.0667 -0.0819 0.3054 0.062 Uiso 1 1 calc R
H15C H -0.1053 -0.1327 0.2785 0.062 Uiso 1 1 calc R
S2 S 0.64350(19) 0.15141(15) 0.81585(18) 0.0507(5) Uani 1 1 d .
O2 O 0.7437(5) 0.0518(4) 0.8228(4) 0.0528(12) Uani 1 1 d .
C16 C 0.5652(8) 0.1488(6) 0.9220(6) 0.0552(19) Uani 1 1 d .
H16A H 0.5147 0.0638 0.9100 0.083 Uiso 1 1 calc R
H16B H 0.4917 0.2080 0.9150 0.083 Uiso 1 1 calc R
H16C H 0.6459 0.1731 0.9993 0.083 Uiso 1 1 calc R
C17 C 0.4740(9) 0.0897(8) 0.6928(7) 0.081(3) Uani 1 1 d .
H17A H 0.4961 0.0758 0.6227 0.122 Uiso 1 1 calc R
H17B H 0.4014 0.1495 0.6878 0.122 Uiso 1 1 calc R
H17C H 0.4310 0.0096 0.7000 0.122 Uiso 1 1 calc R
S3 S 0.79092(18) 0.57137(14) 0.12559(15) 0.0374(4) Uani 1 1 d .
O3 O 0.7243(5) 0.6884(4) 0.1475(4) 0.0553(13) Uani 1 1 d .
C18 C 0.9762(7) 0.6188(5) 0.1350(5) 0.0392(15) Uani 1 1 d .
H18A H 0.9703 0.6653 0.0754 0.059 Uiso 1 1 calc R
H18B H 1.0249 0.5442 0.1231 0.059 Uiso 1 1 calc R
H18C H 1.0354 0.6729 0.2116 0.059 Uiso 1 1 calc R
C19 C 0.7076(8) 0.5083(7) -0.0272(6) 0.0557(19) Uani 1 1 d .
H19A H 0.5999 0.4794 -0.0505 0.084 Uiso 1 1 calc R
H19B H 0.7574 0.4373 -0.0476 0.084 Uiso 1 1 calc R
H19C H 0.7198 0.5736 -0.0673 0.084 Uiso 1 1 calc R

loop_
_atom_site_aniso_label
_atom_site_aniso_U_11
_atom_site_aniso_U_22
_atom_site_aniso_U_33
_atom_site_aniso_U_23
_atom_site_aniso_U_13
_atom_site_aniso_U_12
Pd1 0.0232(2) 0.0232(2) 0.0285(2) 0.00754(18) 0.00789(18) 0.00030(17)
Cl1 0.0394(9) 0.0332(8) 0.0284(8) 0.0133(7) 0.0034(7) -0.0013(6)
Cl2 0.0429(10) 0.0408(9) 0.0322(9) 0.0159(7) -0.0018(7) -0.0092(7)
S1 0.0227(7) 0.0203(7) 0.0341(8) 0.0056(6) 0.0125(6) 0.0015(5)
O1 0.030(2) 0.031(2) 0.066(3) 0.001(2) 0.027(2) 0.0007(18)
N1 0.024(2) 0.014(2) 0.026(2) 0.0049(19) 0.009(2) -0.0005(18)
C1 0.033(3) 0.030(3) 0.027(3) 0.012(3) 0.009(3) 0.003(3)
C2 0.039(4) 0.033(3) 0.030(3) 0.013(3) 0.012(3) -0.001(3)
C3 0.056(4) 0.025(3) 0.040(4) 0.000(3) 0.021(3) 0.006(3)
C4 0.092(6) 0.027(3) 0.032(4) 0.001(3) 0.033(4) 0.012(4)
C5 0.060(5) 0.029(3) 0.038(4) 0.006(3) 0.020(4) -0.007(3)
C6 0.031(3) 0.026(3) 0.023(3) 0.006(2) 0.004(3) -0.003(2)
C7 0.039(4) 0.029(3) 0.030(3) 0.016(3) 0.002(3) -0.010(3)
C8 0.021(3) 0.029(3) 0.034(3) 0.014(3) 0.002(3) -0.005(2)
C9 0.031(4) 0.045(4) 0.050(4) 0.020(3) 0.015(3) -0.003(3)
C10 0.028(4) 0.055(4) 0.065(5) 0.028(4) 0.024(3) 0.011(3)
C11 0.033(4) 0.038(4) 0.062(5) 0.012(3) 0.019(3) 0.006(3)
C12 0.026(3) 0.027(3) 0.056(4) 0.008(3) 0.014(3) 0.000(3)
C13 0.025(3) 0.027(3) 0.034(3) 0.013(3) 0.009(3) 0.007(2)
C14 0.037(4) 0.026(3) 0.036(4) 0.002(3) 0.011(3) 0.004(3)
C15 0.056(4) 0.029(3) 0.033(4) 0.014(3) 0.008(3) 0.007(3)
S2 0.0352(10) 0.0388(9) 0.0725(13) 0.0190(9) 0.0121(9) 0.0015(8)
O2 0.044(3) 0.047(3) 0.057(3) -0.002(2) 0.013(2) 0.010(2)
C16 0.035(4) 0.049(4) 0.070(5) 0.006(4) 0.010(4) 0.010(3)
C17 0.053(5) 0.110(7) 0.072(6) 0.057(6) 0.000(4) -0.009(5)
S3 0.0387(9) 0.0323(8) 0.0456(10) 0.0101(7) 0.0206(8) 0.0063(7)
O3 0.051(3) 0.042(3) 0.074(4) 0.003(3) 0.030(3) 0.014(2)
C18 0.040(4) 0.034(3) 0.044(4) 0.012(3) 0.015(3) 0.004(3)
C19 0.047(4) 0.061(5) 0.046(4) 0.003(4) 0.008(4) 0.008(4)

loop_
_atom_type_symbol
_atom_type_description
_atom_type_scat_dispersion_real
_atom_type_scat_dispersion_imag
_atom_type_scat_source
C C 0.0033 0.0016 'International Tables Vol C Tables 4.2.6.8 and 6.1.1.4'
H H 0.0000 0.0000 'International Tables Vol C Tables 4.2.6.8 and 6.1.1.4'
Cl Cl 0.1484 0.1585 'International Tables Vol C Tables 4.2.6.8 and 6.1.1.4'
N N 0.0061 0.0033 'International Tables Vol C Tables 4.2.6.8 and 6.1.1.4'
O O 0.0106 0.0060 'International Tables Vol C Tables 4.2.6.8 and 6.1.1.4'
Pd Pd -0.9988 1.0072 'International Tables Vol C Tables 4.2.6.8 and 6.1.1.4'
S S 0.1246 0.1234 'International Tables Vol C Tables 4.2.6.8 and 6.1.1.4'

loop_
_geom_angle_atom_site_label_1
_geom_angle_atom_site_label_2
_geom_angle_atom_site_label_3
_geom_angle
N1 Pd1 S1 178.09(13)
N1 Pd1 Cl1 88.63(12)
S1 Pd1 Cl1 89.47(5)
N1 Pd1 Cl2 89.73(12)
S1 Pd1 Cl2 92.18(5)
Cl1 Pd1 Cl2 176.46(6)
O1 S1 C15 108.8(3)
O1 S1 C14 109.4(3)
C15 S1 C14 100.0(3)
O1 S1 Pd1 113.62(16)
C15 S1 Pd1 112.6(2)
C14 S1 Pd1 111.7(2)
C13 N1 C1 121.8(4)
C13 N1 Pd1 117.3(3)
C1 N1 Pd1 120.8(3)
N1 C1 C2 121.2(5)
N1 C1 C6 119.9(5)
C2 C1 C6 118.9(5)
C3 C2 C1 120.9(6)
C3 C2 H2 119.5
C1 C2 H2 119.5
C2 C3 C4 120.6(6)
C2 C3 H3 119.7
C4 C3 H3 119.7
C5 C4 C3 120.1(6)
C5 C4 H4 120.0
C3 C4 H4 120.0
C4 C5 C6 121.3(6)
C4 C5 H5 119.3
C6 C5 H5 119.3
C7 C6 C1 119.0(5)
C7 C6 C5 122.9(5)
C1 C6 C5 118.1(5)
C6 C7 C8 120.9(5)
C6 C7 H7 119.6
C8 C7 H7 119.6
C7 C8 C9 123.1(5)
C7 C8 C13 118.6(5)
C9 C8 C13 118.3(5)
C10 C9 C8 121.2(5)
C10 C9 H9 119.4
C8 C9 H9 119.4
C9 C10 C11 119.7(6)
C9 C10 H10 120.2
C11 C10 H10 120.2
C12 C11 C10 120.8(6)
C12 C11 H11 119.6
C10 C11 H11 119.6
C11 C12 C13 121.2(5)
C11 C12 H12 119.4
C13 C12 H12 119.4
N1 C13 C12 121.6(5)
N1 C13 C8 119.7(5)
C12 C13 C8 118.7(5)
S1 C14 H14A 109.5
S1 C14 H14B 109.5
H14A C14 H14B 109.5
S1 C14 H14C 109.5
H14A C14 H14C 109.5
H14B C14 H14C 109.5
S1 C15 H15A 109.5
S1 C15 H15B 109.5
H15A C15 H15B 109.5
S1 C15 H15C 109.5
H15A C15 H15C 109.5
H15B C15 H15C 109.5
O2 S2 C17 106.5(4)
O2 S2 C16 107.4(3)
C17 S2 C16 96.7(4)
S2 C16 H16A 109.5
S2 C16 H16B 109.5
H16A C16 H16B 109.5
S2 C16 H16C 109.5
H16A C16 H16C 109.5
H16B C16 H16C 109.5
S2 C17 H17A 109.5
S2 C17 H17B 109.5
H17A C17 H17B 109.5
S2 C17 H17C 109.5
H17A C17 H17C 109.5
H17B C17 H17C 109.5
O3 S3 C18 107.0(3)
O3 S3 C19 106.2(3)
C18 S3 C19 97.2(3)
S3 C18 H18A 109.5
S3 C18 H18B 109.5
H18A C18 H18B 109.5
S3 C18 H18C 109.5
H18A C18 H18C 109.5
H18B C18 H18C 109.5
S3 C19 H19A 109.5
S3 C19 H19B 109.5
H19A C19 H19B 109.5
S3 C19 H19C 109.5
H19A C19 H19C 109.5
H19B C19 H19C 109.5

loop_
_geom_bond_atom_site_label_1
_geom_bond_atom_site_label_2
_geom_bond_distance
Pd1 N1 2.088(4)
Pd1 S1 2.2516(13)
Pd1 Cl1 2.2953(15)
Pd1 Cl2 2.2955(16)
S1 O1 1.470(4)
S1 C15 1.759(5)
S1 C14 1.766(6)
N1 C13 1.350(6)
N1 C1 1.352(6)
C1 C2 1.411(8)
C1 C6 1.429(7)
C2 C3 1.361(8)
C2 H2 0.9500
C3 C4 1.418(9)
C3 H3 0.9500
C4 C5 1.345(9)
C4 H4 0.9500
C5 C6 1.432(8)
C5 H5 0.9500
C6 C7 1.378(8)
C7 C8 1.380(8)
C7 H7 0.9500
C8 C9 1.430(8)
C8 C13 1.438(7)
C9 C10 1.345(8)
C9 H9 0.9500
C10 C11 1.427(8)
C10 H10 0.9500
C11 C12 1.354(8)
C11 H11 0.9500
C12 C13 1.398(7)
C12 H12 0.9500
C14 H14A 0.9800
C14 H14B 0.9800
C14 H14C 0.9800
C15 H15A 0.9800
C15 H15B 0.9800
C15 H15C 0.9800
S2 O2 1.494(4)
S2 C17 1.779(8)
S2 C16 1.780(7)
C16 H16A 0.9800
C16 H16B 0.9800
C16 H16C 0.9800
C17 H17A 0.9800
C17 H17B 0.9800
C17 H17C 0.9800
S3 O3 1.492(4)
S3 C18 1.780(6)
S3 C19 1.787(7)
C18 H18A 0.9800
C18 H18B 0.9800
C18 H18C 0.9800
C19 H19A 0.9800
C19 H19B 0.9800
C19 H19C 0.9800

loop_
_geom_hbond_atom_site_label_D
_geom_hbond_atom_site_label_H
_geom_hbond_atom_site_label_A
_geom_hbond_distance_DH
_geom_hbond_distance_HA
_geom_hbond_distance_DA
_geom_hbond_angle_DHA
_geom_hbond_site_symmetry_A
C7 H7 Cl2 0.95 2.70 3.593(6) 156.0 2_666
C11 H11 O1 0.95 2.49 3.114(7) 123.3 1_655
C12 H12 O2 0.95 2.51 3.352(7) 147.7 2_656
C14 H14B O2 0.98 2.40 3.311(8) 153.8 2_656
C14 H14C O2 0.98 2.58 3.504(8) 157.7 1_454
C15 H15A Cl2 0.98 2.75 3.170(6) 106.6 .
C15 H15C O3 0.98 2.38 3.317(8) 160.0 1_445
C16 H16B O3 0.98 2.38 3.336(8) 164.8 2_666
C18 H18A Cl1 0.98 2.75 3.666(6) 156.5 2_665

loop_
_geom_torsion_atom_site_label_1
_geom_torsion_atom_site_label_2
_geom_torsion_atom_site_label_3
_geom_torsion_atom_site_label_4
_geom_torsion
N1 Pd1 S1 O1 -82(4)
Cl1 Pd1 S1 O1 -74.2(2)
Cl2 Pd1 S1 O1 102.7(2)
N1 Pd1 S1 C15 154(4)
Cl1 Pd1 S1 C15 161.6(2)
Cl2 Pd1 S1 C15 -21.5(2)
N1 Pd1 S1 C14 43(4)
Cl1 Pd1 S1 C14 50.1(2)
Cl2 Pd1 S1 C14 -133.0(2)
S1 Pd1 N1 C13 -83(4)
Cl1 Pd1 N1 C13 -90.0(4)
Cl2 Pd1 N1 C13 93.2(4)
S1 Pd1 N1 C1 97(4)
Cl1 Pd1 N1 C1 89.4(4)
Cl2 Pd1 N1 C1 -87.4(4)
C13 N1 C1 C2 175.7(5)
Pd1 N1 C1 C2 -3.7(7)
C13 N1 C1 C6 -2.8(8)
Pd1 N1 C1 C6 177.8(4)
N1 C1 C2 C3 -179.7(5)
C6 C1 C2 C3 -1.2(8)
C1 C2 C3 C4 -1.6(9)
C2 C3 C4 C5 3.0(10)
C3 C4 C5 C6 -1.4(10)
N1 C1 C6 C7 1.7(8)
C2 C1 C6 C7 -176.9(5)
N1 C1 C6 C5 -178.8(5)
C2 C1 C6 C5 2.7(8)
C4 C5 C6 C7 178.1(6)
C4 C5 C6 C1 -1.3(9)
C1 C6 C7 C8 0.8(8)
C5 C6 C7 C8 -178.7(5)
C6 C7 C8 C9 177.3(6)
C6 C7 C8 C13 -2.1(8)
C7 C8 C9 C10 -179.9(6)
C13 C8 C9 C10 -0.6(9)
C8 C9 C10 C11 0.7(10)
C9 C10 C11 C12 -1.6(10)
C10 C11 C12 C13 2.3(10)
C1 N1 C13 C12 -178.1(5)
Pd1 N1 C13 C12 1.3(7)
C1 N1 C13 C8 1.5(8)
Pd1 N1 C13 C8 -179.1(4)
C11 C12 C13 N1 177.5(6)
C11 C12 C13 C8 -2.1(9)
C7 C8 C13 N1 1.0(8)
C9 C8 C13 N1 -178.4(5)
C7 C8 C13 C12 -179.4(5)
C9 C8 C13 C12 1.2(8)
